data_7110373
loop_
_publ_author_name
'Loeb, Stephen J.'
'Wisner, James A.'

_publ_section_title
;
 1,2-Bis(4,4&#x2032;-dipyridinium)ethane: a versatile dication for the
 formation of [2]rotaxanes with dibenzo-24-crown-8 ether
;
_journal_issue 24
_journal_name_full 'Chemical Communications'
_journal_page_first 2757
_journal_paper_doi 10.1039/a807449f
_journal_year 1998
_chemical_formula_sum 'C68 H82 B4 F16 N4 O8'
_chemical_formula_weight 1430.62
_chemical_name_systematic
; 
 ? 
;
_space_group_IT_number 2
_symmetry_cell_setting triclinic
_symmetry_space_group_name_Hall '-P 1'
_symmetry_space_group_name_H-M 'P -1'
_atom_sites_solution_hydrogens geom
_atom_sites_solution_primary direct
_atom_sites_solution_secondary difmap
_audit_creation_method SHELXL
_cell_angle_alpha 86.686(1)
_cell_angle_beta 80.281(1)
_cell_angle_gamma 75.390(1)
_cell_formula_units_Z 2
_cell_length_a 13.9669(3)
_cell_length_b 17.0627(3)
_cell_length_c 17.0640(3)
_cell_measurement_reflns_used 'reflections from 60 data frames'
_cell_measurement_temperature 293(2)
_cell_measurement_theta_max 22.50
_cell_measurement_theta_min 1.21
_cell_volume 3878.11(13)
_computing_cell_refinement 'Siemens SAINT'
_computing_data_collection 'Siemens SMART'
_computing_data_reduction 'Siemens SHELXTL XPREP'
_computing_molecular_graphics 'Siemens SHELXTL XP'
_computing_publication_material 'Siemens SHELXTL XCIF'
_computing_structure_refinement 'SHELXL-93 (Sheldrick, 1993)'
_computing_structure_solution 'SHELXS-86 (Sheldrick, 1990)'
_diffrn_ambient_temperature 293(2)
_diffrn_measurement_device 'Siemens SMART CCD'
_diffrn_measurement_method 'hemisphere scans'
_diffrn_radiation_monochromator graphite
_diffrn_radiation_source 'fine-focus sealed tube'
_diffrn_radiation_type MoK\a
_diffrn_radiation_wavelength 0.71073
_diffrn_reflns_av_R_equivalents 0.0293
_diffrn_reflns_av_sigmaI/netI 0.0597
_diffrn_reflns_limit_h_max 18
_diffrn_reflns_limit_h_min -16
_diffrn_reflns_limit_k_max 22
_diffrn_reflns_limit_k_min -22
_diffrn_reflns_limit_l_max 17
_diffrn_reflns_limit_l_min -22
_diffrn_reflns_number 15271
_diffrn_reflns_theta_max 22.50
_diffrn_reflns_theta_min 1.21
_diffrn_standards_decay_% <1
_diffrn_standards_number '50 standard frames at start and finish'
_exptl_absorpt_coefficient_mu 0.104
_exptl_absorpt_correction_T_max 0.49203
_exptl_absorpt_correction_T_min 0.26566
_exptl_absorpt_correction_type empirical
_exptl_crystal_colour orange
_exptl_crystal_density_diffrn 1.225
_exptl_crystal_description block
_exptl_crystal_F_000 1492
_exptl_crystal_size_max 0.34
_exptl_crystal_size_mid 0.26
_exptl_crystal_size_min 0.22
_refine_diff_density_max 0.934
_refine_diff_density_min -0.607
_refine_diff_density_rms 0.121
_refine_ls_extinction_method none
_refine_ls_goodness_of_fit_all 0.908
_refine_ls_goodness_of_fit_obs 1.107
_refine_ls_hydrogen_treatment idealized
_refine_ls_matrix_type full
_refine_ls_number_parameters 973
_refine_ls_number_reflns 9509
_refine_ls_number_restraints 795
_refine_ls_restrained_S_all 1.022
_refine_ls_restrained_S_obs 1.246
_refine_ls_R_factor_all 0.1847
_refine_ls_R_factor_obs 0.1297
_refine_ls_shift/esd_max -0.976
_refine_ls_shift/esd_mean 0.092
_refine_ls_structure_factor_coef Fsqd
_refine_ls_weighting_details 'w=1/[\s^2^(Fo^2^)+(0.3628P)^2^+0.0000P] where P=(Fo^2^+2Fc^2^)/3'
_refine_ls_weighting_scheme calc
_refine_ls_wR_factor_all 0.4310
_refine_ls_wR_factor_obs 0.3690
_reflns_number_observed 4888
_reflns_number_total 9521
_reflns_observed_criterion >2sigma(I)
_cod_data_source_file 807449fsup1.cif
_cod_data_source_block 3
_cod_depositor_comments
;
The following automatic conversions were performed:

'_refine_ls_weighting_scheme' value 'calc
w=1/[\s^2^(Fo^2^)+(0.3628P)^2^+0.0000P] where P=(Fo^2^+2Fc^2^)/3' was
changed to 'calc'. New tag '_refine_ls_weighting_details' was
created. The value of the new tag was set to
'w=1/[\s^2^(Fo^2^)+(0.3628P)^2^+0.0000P] where P=(Fo^2^+2Fc^2^)/3'.

Automatic conversion script
Id: cif_fix_values 3143 2015-03-26 13:38:13Z robertas 
;
_cod_original_cell_volume 3878.1(1)
_cod_original_sg_symbol_H-M P-1
_cod_database_code 7110373

loop_
_symmetry_equiv_pos_as_xyz
'x, y, z'
'-x, -y, -z'

loop_
_atom_site_aniso_label
_atom_site_aniso_U_11
_atom_site_aniso_U_22
_atom_site_aniso_U_33
_atom_site_aniso_U_23
_atom_site_aniso_U_13
_atom_site_aniso_U_12
O1 0.138(5) 0.093(4) 0.081(4) 0.001(3) -0.027(4) -0.040(4)
O2 0.110(5) 0.154(6) 0.093(5) -0.037(4) -0.010(4) 0.011(4)
O3 0.130(6) 0.141(6) 0.109(5) -0.006(4) -0.041(5) 0.043(5)
O4 0.108(5) 0.104(4) 0.094(4) 0.000(3) -0.036(3) -0.004(4)
O5 0.107(4) 0.099(4) 0.065(3) -0.016(3) -0.006(3) -0.015(3)
O6 0.099(4) 0.093(4) 0.105(5) -0.024(3) -0.004(3) -0.015(3)
O7 0.095(5) 0.117(5) 0.131(6) -0.014(4) -0.031(4) -0.005(4)
O8 0.096(4) 0.135(5) 0.077(4) 0.005(3) -0.029(3) -0.029(4)
N1 0.117(6) 0.069(4) 0.076(4) 0.006(3) -0.036(4) -0.045(4)
N2 0.069(4) 0.059(3) 0.053(3) 0.004(2) -0.016(3) -0.024(3)
N3 0.060(4) 0.059(3) 0.061(3) -0.001(2) -0.007(3) -0.023(3)
N4 0.076(4) 0.066(4) 0.107(5) -0.014(3) -0.007(3) -0.033(3)
C1 0.086(6) 0.125(7) 0.080(6) -0.013(5) -0.017(4) -0.016(5)
C2 0.234(16) 0.223(15) 0.181(14) 0.066(12) -0.114(12) -0.083(13)
C3 0.181(12) 0.185(11) 0.100(8) -0.036(8) -0.043(8) -0.023(9)
C4 0.113(10) 0.410(26) 0.114(10) 0.051(12) -0.038(7) -0.023(12)
C5 0.072(5) 0.093(5) 0.073(5) -0.023(4) -0.001(4) -0.024(4)
C6 0.078(6) 0.162(8) 0.075(6) -0.005(5) -0.004(4) -0.043(5)
C7 0.083(6) 0.169(9) 0.075(6) -0.008(6) -0.021(5) -0.051(6)
C8 0.095(6) 0.087(5) 0.079(6) -0.002(4) -0.025(5) -0.051(4)
C9 0.112(7) 0.104(6) 0.078(6) -0.001(4) -0.008(5) -0.068(5)
C10 0.074(5) 0.102(6) 0.095(6) -0.024(5) -0.001(5) -0.036(4)
C11 0.134(7) 0.093(5) 0.096(6) 0.004(4) -0.038(5) -0.075(5)
C12 0.090(6) 0.092(6) 0.097(6) -0.005(4) -0.031(4) -0.044(5)
C13 0.071(5) 0.066(4) 0.088(5) -0.004(4) -0.019(4) -0.020(4)
C14 0.064(4) 0.058(4) 0.057(4) 0.005(3) -0.018(3) -0.018(3)
C15 0.082(5) 0.064(4) 0.102(6) -0.008(4) -0.026(4) -0.024(4)
C16 0.093(6) 0.057(4) 0.125(7) -0.005(4) -0.045(5) -0.021(4)
C17 0.062(4) 0.043(3) 0.049(3) -0.001(3) -0.014(3) -0.012(3)
C18 0.065(4) 0.070(4) 0.071(4) -0.002(3) -0.012(3) -0.029(4)
C19 0.063(5) 0.061(4) 0.083(5) -0.008(3) -0.001(4) -0.020(4)
C20 0.064(4) 0.072(5) 0.085(5) 0.000(4) -0.023(4) -0.022(4)
C21 0.061(5) 0.062(4) 0.086(5) -0.005(3) -0.014(3) -0.014(3)
C22 0.090(5) 0.074(4) 0.062(4) 0.000(3) -0.012(3) -0.048(4)
C23 0.086(5) 0.071(4) 0.065(4) 0.008(3) -0.018(4) -0.042(4)
C24 0.077(5) 0.052(4) 0.085(5) -0.006(3) -0.010(4) -0.018(4)
C25 0.062(4) 0.056(4) 0.090(5) 0.001(3) -0.001(3) -0.020(3)
C26 0.068(5) 0.053(4) 0.057(4) 0.005(3) -0.005(3) -0.025(3)
C27 0.058(4) 0.057(4) 0.091(5) 0.002(3) -0.006(3) -0.018(3)
C28 0.056(4) 0.070(5) 0.070(4) 0.004(3) 0.001(3) -0.018(4)
C29 0.061(4) 0.059(4) 0.071(4) -0.006(3) -0.007(3) -0.018(3)
C30 0.070(5) 0.054(4) 0.141(7) 0.003(4) -0.021(4) -0.022(4)
C31 0.090(6) 0.056(4) 0.179(9) 0.011(5) -0.031(6) -0.031(4)
C32 0.066(4) 0.085(5) 0.084(5) -0.005(4) -0.020(4) -0.028(4)
C33 0.077(5) 0.067(4) 0.089(5) 0.012(4) -0.026(4) -0.027(4)
C34 0.095(6) 0.079(5) 0.129(7) -0.021(5) -0.016(6) -0.047(5)
C35 0.076(6) 0.061(4) 0.148(9) -0.018(5) -0.018(6) -0.038(4)
C36 0.063(6) 0.117(7) 0.146(9) -0.023(6) -0.027(6) -0.016(5)
C37 0.094(7) 0.111(7) 0.140(9) 0.009(6) -0.046(7) -0.026(6)
C38 0.069(5) 0.077(5) 0.139(8) 0.021(5) -0.035(5) -0.027(4)
C39 0.061(5) 0.089(5) 0.150(9) 0.026(5) -0.030(6) -0.027(4)
C40 0.077(6) 0.085(5) 0.121(7) 0.023(5) -0.026(5) -0.039(4)
C41 0.094(6) 0.103(6) 0.108(7) 0.011(5) -0.021(5) -0.030(5)
C42 0.144(10) 0.127(9) 0.179(12) -0.021(8) 0.015(8) -0.015(8)
C43 0.140(10) 0.254(16) 0.169(13) 0.084(12) -0.053(9) -0.038(10)
C44 0.110(8) 0.189(11) 0.174(11) 0.025(9) -0.005(7) -0.080(8)
C45 0.150(10) 0.129(9) 0.062(5) 0.000(5) -0.022(6) -0.062(9)
C46 0.152(10) 0.234(14) 0.078(7) -0.005(7) -0.027(6) -0.111(10)
C47 0.325(29) 0.406(40) 0.096(11) 0.056(18) -0.083(17) -0.282(29)
C48 0.337(25) 0.210(16) 0.086(9) 0.045(10) -0.073(14) -0.216(18)
C49 0.264(15) 0.133(8) 0.070(6) 0.015(5) -0.038(7) -0.107(10)
C50 0.192(11) 0.113(7) 0.053(5) 0.023(5) -0.038(6) -0.092(8)
C51 0.176(11) 0.124(8) 0.067(6) -0.023(5) -0.010(6) -0.020(9)
C52 0.119(8) 0.171(10) 0.071(6) -0.020(6) 0.014(5) -0.040(7)
C53 0.108(8) 0.121(7) 0.103(8) -0.019(6) 0.009(6) 0.006(6)
C54 0.094(7) 0.161(10) 0.130(10) -0.029(8) -0.022(7) 0.028(7)
C55 0.173(11) 0.126(8) 0.097(8) -0.012(7) -0.057(7) 0.040(8)
C56 0.148(10) 0.191(12) 0.098(8) 0.004(8) -0.061(7) 0.027(10)
C57 0.125(8) 0.111(7) 0.060(5) 0.019(5) -0.043(5) -0.045(7)
C58 0.119(8) 0.153(10) 0.087(7) 0.036(7) -0.037(6) -0.029(7)
C59 0.207(15) 0.139(10) 0.088(7) 0.023(7) -0.057(8) -0.094(10)
C60 0.196(14) 0.127(9) 0.085(7) -0.003(6) -0.026(8) -0.040(10)
C61 0.152(9) 0.126(8) 0.086(6) -0.005(6) -0.041(6) -0.054(7)
C62 0.115(8) 0.096(6) 0.060(5) 0.003(4) -0.029(5) -0.016(6)
C63 0.123(7) 0.107(6) 0.064(5) -0.012(4) 0.002(5) -0.018(6)
C64 0.125(8) 0.100(6) 0.097(7) -0.013(5) 0.017(6) -0.035(6)
C65 0.097(7) 0.122(8) 0.124(8) -0.043(6) -0.006(6) -0.010(6)
C66 0.097(8) 0.127(8) 0.196(13) -0.019(8) -0.045(9) 0.003(7)
C67 0.127(9) 0.134(9) 0.174(13) 0.045(9) -0.067(9) -0.017(7)
C68 0.147(12) 0.213(15) 0.124(10) 0.034(9) -0.062(8) -0.073(11)
B1 0.099(7) 0.077(6) 0.159(10) 0.006(5) 0.013(7) -0.005(5)
F1 0.357(14) 0.217(9) 0.180(7) -0.070(6) 0.044(7) -0.117(9)
F2 0.107(5) 0.208(8) 0.359(13) 0.017(7) 0.039(6) -0.052(5)
F3 0.237(9) 0.149(6) 0.209(7) 0.056(5) -0.009(6) 0.030(5)
F4 0.101(4) 0.088(3) 0.228(7) 0.002(4) 0.032(4) 0.001(3)
B2 0.100(7) 0.186(10) 0.110(8) 0.048(9) -0.027(6) -0.055(7)
F5 0.113(5) 0.404(13) 0.154(6) 0.006(7) -0.004(4) -0.070(6)
F6 0.340(12) 0.180(6) 0.155(7) 0.061(5) -0.010(7) 0.016(6)
F7 0.278(10) 0.324(10) 0.170(7) -0.021(7) 0.006(7) -0.200(9)
F8 0.164(6) 0.246(8) 0.116(4) 0.054(5) -0.038(4) -0.060(5)
B3 0.024(8) 0.108(14) 0.239(17) -0.022(12) 0.064(10) -0.003(8)
F9 0.145(11) 0.159(11) 0.210(13) 0.046(10) -0.029(10) -0.022(9)
F10 0.147(13) 0.192(15) 0.171(11) 0.023(9) -0.017(9) 0.027(10)
F11 0.119(11) 0.192(15) 0.226(15) 0.033(12) -0.048(11) -0.021(10)
F12 0.085(10) 0.173(16) 0.373(28) 0.006(18) -0.036(13) 0.052(11)
B3A 0.102(15) 0.207(20) 0.178(16) 0.081(13) -0.091(14) 0.040(10)
F9A 0.109(9) 0.172(11) 0.256(15) 0.076(11) -0.045(10) 0.001(8)
F10A 0.299(28) 0.346(30) 0.203(15) 0.010(15) -0.023(17) -0.004(22)
F11A 0.117(11) 0.181(16) 0.328(23) 0.067(16) -0.064(14) -0.015(10)
F12A 0.113(12) 0.159(16) 0.451(35) 0.030(20) -0.076(19) 0.058(11)
B4 0.274(23) 0.464(40) 0.271(20) -0.061(17) -0.135(24) -0.099(15)
F13 0.312(16) 0.623(39) 0.621(36) -0.121(26) -0.038(22) -0.205(22)
F14 0.406(21) 0.458(22) 0.208(11) -0.077(12) -0.025(12) -0.055(14)
F15 0.289(16) 0.990(46) 0.194(11) -0.077(16) -0.053(12) -0.154(19)
F16 0.308(14) 0.353(18) 0.676(34) -0.131(19) -0.161(17) -0.083(14)
O1W 0.400(21) 0.144(8) 0.351(19) -0.065(10) 0.006(15) -0.060(11)
O2W 0.255(18) 0.222(15) 0.849(57) 0.046(23) -0.111(26) -0.032(13)
O3W 0.526(35) 0.273(17) 0.376(26) 0.071(17) -0.087(24) 0.060(19)

loop_
_atom_site_label
_atom_site_type_symbol
_atom_site_fract_x
_atom_site_fract_y
_atom_site_fract_z
_atom_site_U_iso_or_equiv
_atom_site_thermal_displace_type
_atom_site_occupancy
_atom_site_calc_flag
_atom_site_refinement_flags
_atom_site_disorder_group
O1 O 0.4481(6) 0.3216(4) -0.0029(3) 0.101(2) Uani 1 d . .
O2 O 0.6388(5) 0.3082(5) 0.0608(4) 0.126(2) Uani 1 d . .
O3 O 0.6692(6) 0.2928(4) 0.2172(5) 0.138(3) Uani 1 d . .
O4 O 0.5880(5) 0.4239(4) 0.3318(3) 0.103(2) Uani 1 d . .
O5 O 0.4057(5) 0.5112(3) 0.3743(3) 0.092(2) Uani 1 d . .
O6 O 0.2245(4) 0.5097(3) 0.3060(4) 0.101(2) Uani 1 d . .
O7 O 0.2134(5) 0.5599(4) 0.1477(5) 0.116(2) Uani 1 d . .
O8 O 0.2775(5) 0.4302(5) 0.0281(3) 0.101(2) Uani 1 d . .
N1 N 0.7398(6) 0.7866(4) 0.2539(4) 0.081(2) Uani 1 d . .
N2 N 0.4917(4) 0.5012(3) 0.1645(3) 0.0583(13) Uani 1 d . .
N3 N 0.3759(4) 0.3229(3) 0.1992(3) 0.0588(13) Uani 1 d . .
N4 N 0.0789(5) 0.0511(4) 0.1953(4) 0.081(2) Uani 1 d . .
C1 C 0.9888(7) 0.7282(6) 0.5523(5) 0.098(3) Uani 1 d . .
C2 C 0.9593(13) 0.6415(10) 0.5809(9) 0.201(7) Uani 1 d . .
H2A H 0.8877(13) 0.6501(10) 0.5908(9) 0.302 Uiso 1 calc R .
H2B H 0.9858(13) 0.6219(10) 0.6287(9) 0.302 Uiso 1 calc R .
H2C H 0.9873(13) 0.6023(10) 0.5398(9) 0.302 Uiso 1 calc R .
C3 C 0.9453(10) 0.7863(8) 0.6196(7) 0.156(5) Uani 1 d . .
H3A H 0.8735(10) 0.7974(8) 0.6273(7) 0.234 Uiso 1 calc R .
H3B H 0.9657(10) 0.8358(8) 0.6070(7) 0.234 Uiso 1 calc R .
H3C H 0.9690(10) 0.7627(8) 0.6674(7) 0.234 Uiso 1 calc R .
C4 C 1.0961(9) 0.7087(13) 0.5387(8) 0.220(9) Uani 1 d . .
H4A H 1.1204(9) 0.6908(13) 0.5877(8) 0.330 Uiso 1 calc R .
H4B H 1.1186(9) 0.7559(13) 0.5189(8) 0.330 Uiso 1 calc R .
H4C H 1.1212(9) 0.6663(13) 0.5004(8) 0.330 Uiso 1 calc R .
C5 C 0.9412(6) 0.7567(5) 0.4792(5) 0.079(2) Uani 1 d . .
C6 C 0.8374(6) 0.7738(6) 0.4821(5) 0.103(3) Uani 1 d . .
H6A H 0.7973(6) 0.7663(6) 0.5299(5) 0.124 Uiso 1 calc R .
C7 C 0.7935(7) 0.8006(6) 0.4180(5) 0.104(3) Uani 1 d . .
H7A H 0.7241(7) 0.8107(6) 0.4232(5) 0.125 Uiso 1 calc R .
C8 C 0.8461(6) 0.8136(4) 0.3458(5) 0.080(2) Uani 1 d . .
C9 C 0.9477(7) 0.7971(5) 0.3413(5) 0.091(2) Uani 1 d . .
H9A H 0.9866(7) 0.8050(5) 0.2931(5) 0.110 Uiso 1 calc R .
C10 C 0.9949(6) 0.7687(5) 0.4065(5) 0.088(2) Uani 1 d . .
H10A H 1.0644(6) 0.7576(5) 0.4007(5) 0.106 Uiso 1 calc R .
C11 C 0.7968(7) 0.8452(5) 0.2738(5) 0.097(3) Uani 1 d . .
H11A H 0.8475(7) 0.8510(5) 0.2289(5) 0.116 Uiso 1 calc R .
H11B H 0.7513(7) 0.8979(5) 0.2849(5) 0.116 Uiso 1 calc R .
C12 C 0.7929(6) 0.7116(5) 0.2306(5) 0.087(2) Uani 1 d . .
H12A H 0.8623(6) 0.6981(5) 0.2271(5) 0.105 Uiso 1 calc R .
C13 C 0.7458(5) 0.6549(4) 0.2121(4) 0.073(2) Uani 1 d . .
H13A H 0.7836(5) 0.6040(4) 0.1947(4) 0.088 Uiso 1 calc R .
C14 C 0.6431(5) 0.6731(4) 0.2192(4) 0.058(2) Uani 1 d . .
C15 C 0.5898(6) 0.7510(4) 0.2437(5) 0.080(2) Uani 1 d . .
H15A H 0.5202(6) 0.7653(4) 0.2498(5) 0.096 Uiso 1 calc R .
C16 C 0.6410(7) 0.8065(4) 0.2586(5) 0.088(2) Uani 1 d . .
H16A H 0.6054(7) 0.8590(4) 0.2724(5) 0.105 Uiso 1 calc R .
C17 C 0.5891(5) 0.6131(3) 0.2006(3) 0.0508(15) Uani 1 d . .
C18 C 0.6405(5) 0.5399(4) 0.1657(4) 0.066(2) Uani 1 d . .
H18A H 0.7100(5) 0.5278(4) 0.1535(4) 0.080 Uiso 1 calc R .
C19 C 0.5902(5) 0.4850(4) 0.1487(4) 0.069(2) Uani 1 d . .
H19A H 0.6260(5) 0.4358(4) 0.1260(4) 0.083 Uiso 1 calc R .
C20 C 0.4397(5) 0.5711(4) 0.1971(4) 0.071(2) Uani 1 d . .
H20A H 0.3702(5) 0.5819(4) 0.2069(4) 0.086 Uiso 1 calc R .
C21 C 0.4857(5) 0.6282(4) 0.2168(4) 0.069(2) Uani 1 d . .
H21A H 0.4478(5) 0.6762(4) 0.2406(4) 0.083 Uiso 1 calc R .
C22 C 0.4372(5) 0.4404(4) 0.1457(4) 0.070(2) Uani 1 d . .
H22A H 0.4711(5) 0.4131(4) 0.0967(4) 0.084 Uiso 1 calc R .
H22B H 0.3693(5) 0.4678(4) 0.1387(4) 0.084 Uiso 1 calc R .
C23 C 0.4354(5) 0.3797(4) 0.2131(4) 0.070(2) Uani 1 d . .
H23A H 0.5033(5) 0.3498(4) 0.2175(4) 0.084 Uiso 1 calc R .
H23B H 0.4063(5) 0.4077(4) 0.2627(4) 0.084 Uiso 1 calc R .
C24 C 0.2771(6) 0.3475(4) 0.2105(4) 0.071(2) Uani 1 d . .
H24A H 0.2469(6) 0.4009(4) 0.2249(4) 0.085 Uiso 1 calc R .
C25 C 0.2169(5) 0.2961(4) 0.2014(4) 0.069(2) Uani 1 d . .
H25A H 0.1476(5) 0.3151(4) 0.2072(4) 0.083 Uiso 1 calc R .
C26 C 0.2630(5) 0.2160(4) 0.1836(4) 0.059(2) Uani 1 d . .
C27 C 0.3663(5) 0.1922(4) 0.1710(4) 0.069(2) Uani 1 d . .
H27A H 0.3990(5) 0.1389(4) 0.1578(4) 0.083 Uiso 1 calc R .
C28 C 0.4203(5) 0.2469(4) 0.1781(4) 0.067(2) Uani 1 d . .
H28A H 0.4899(5) 0.2307(4) 0.1680(4) 0.080 Uiso 1 calc R .
C29 C 0.2003(5) 0.1558(4) 0.1828(4) 0.063(2) Uani 1 d . .
C30 C 0.2306(6) 0.0791(4) 0.2112(5) 0.087(2) Uani 1 d . .
H30A H 0.2934(6) 0.0619(4) 0.2267(5) 0.104 Uiso 1 calc R .
C31 C 0.1692(7) 0.0263(4) 0.2172(6) 0.105(3) Uani 1 d . .
H31A H 0.1907(7) -0.0262(4) 0.2363(6) 0.126 Uiso 1 calc R .
C32 C 0.0475(5) 0.1257(5) 0.1655(4) 0.075(2) Uani 1 d . .
H32A H -0.0144(5) 0.1410(5) 0.1483(4) 0.091 Uiso 1 calc R .
C33 C 0.1066(5) 0.1794(4) 0.1605(4) 0.075(2) Uani 1 d . .
H33A H 0.0835(5) 0.2320(4) 0.1419(4) 0.090 Uiso 1 calc R .
C34 C 0.0098(6) -0.0050(5) 0.2066(6) 0.096(3) Uani 1 d . .
H34A H -0.0245(6) -0.0001(5) 0.1610(6) 0.115 Uiso 1 calc R .
H34B H 0.0490(6) -0.0605(5) 0.2097(6) 0.115 Uiso 1 calc R .
C35 C -0.0660(6) 0.0136(4) 0.2805(6) 0.091(3) Uani 1 d . .
C36 C -0.0375(7) -0.0033(6) 0.3555(8) 0.108(3) Uani 1 d . .
H36A H 0.0300(7) -0.0230(6) 0.3593(8) 0.129 Uiso 1 calc R .
C37 C -0.1065(8) 0.0084(6) 0.4231(7) 0.112(3) Uani 1 d . .
H37A H -0.0851(8) -0.0073(6) 0.4717(7) 0.135 Uiso 1 calc R .
C38 C -0.2086(6) 0.0435(5) 0.4221(6) 0.092(3) Uani 1 d . .
C39 C -0.2355(6) 0.0599(5) 0.3469(7) 0.098(3) Uani 1 d . .
H39A H -0.3027(6) 0.0816(5) 0.3429(7) 0.117 Uiso 1 calc R .
C40 C -0.1660(6) 0.0454(5) 0.2774(6) 0.091(2) Uani 1 d . .
H40A H -0.1874(6) 0.0572(5) 0.2283(6) 0.109 Uiso 1 calc R .
C41 C -0.2883(7) 0.0626(5) 0.4974(6) 0.100(3) Uani 1 d . .
C42 C -0.3300(10) 0.1527(7) 0.5061(8) 0.157(4) Uani 1 d . .
H42A H -0.3785(10) 0.1633(7) 0.5538(8) 0.236 Uiso 1 calc R .
H42B H -0.3616(10) 0.1742(7) 0.4610(8) 0.236 Uiso 1 calc R .
H42C H -0.2766(10) 0.1779(7) 0.5091(8) 0.236 Uiso 1 calc R .
C43 C -0.2475(10) 0.0248(10) 0.5745(9) 0.190(6) Uani 1 d . .
H43A H -0.2200(10) -0.0323(10) 0.5679(9) 0.285 Uiso 1 calc R .
H43B H -0.3011(10) 0.0340(10) 0.6188(9) 0.285 Uiso 1 calc R .
H43C H -0.1961(10) 0.0496(10) 0.5842(9) 0.285 Uiso 1 calc R .
C44 C -0.3748(8) 0.0244(8) 0.4916(8) 0.153(4) Uani 1 d . .
H44A H -0.3496(8) -0.0330(8) 0.4854(8) 0.230 Uiso 1 calc R .
H44B H -0.4058(8) 0.0472(8) 0.4466(8) 0.230 Uiso 1 calc R .
H44C H -0.4234(8) 0.0352(8) 0.5392(8) 0.230 Uiso 1 calc R .
C45 C 0.2697(10) 0.3597(8) 0.0048(5) 0.108(3) Uani 1 d . .
C46 C 0.1839(10) 0.3373(10) -0.0060(6) 0.142(4) Uani 1 d . .
H46A H 0.1241(10) 0.3771(10) 0.0026(6) 0.170 Uiso 1 calc R .
C47 C 0.1781(21) 0.2666(20) -0.0269(11) 0.237(14) Uani 1 d . .
H47A H 0.1173(21) 0.2569(20) -0.0330(11) 0.284 Uiso 1 calc R .
C48 C 0.2679(19) 0.2057(12) -0.0398(9) 0.181(9) Uani 1 d . .
H48A H 0.2655(19) 0.1543(12) -0.0532(9) 0.217 Uiso 1 calc R .
C49 C 0.3619(12) 0.2198(7) -0.0330(5) 0.145(4) Uani 1 d . .
H49A H 0.4211(12) 0.1795(7) -0.0425(5) 0.173 Uiso 1 calc R .
C50 C 0.3602(12) 0.3008(7) -0.0105(5) 0.108(3) Uani 1 d . .
C51 C 0.5443(10) 0.2633(7) -0.0272(5) 0.126(4) Uani 1 d . .
H51A H 0.5496(10) 0.2473(7) -0.0817(5) 0.151 Uiso 1 calc R .
H51B H 0.5496(10) 0.2153(7) 0.0067(5) 0.151 Uiso 1 calc R .
C52 C 0.6229(8) 0.3025(8) -0.0202(5) 0.122(3) Uani 1 d . .
H52A H 0.6850(8) 0.2726(8) -0.0509(5) 0.147 Uiso 1 calc R .
H52B H 0.6066(8) 0.3566(8) -0.0431(5) 0.147 Uiso 1 calc R .
C53 C 0.7162(8) 0.2521(6) 0.0874(7) 0.119(3) Uani 1 d . .
H53A H 0.7772(8) 0.2560(6) 0.0523(7) 0.143 Uiso 1 calc R .
H53B H 0.7062(8) 0.1990(6) 0.0795(7) 0.143 Uiso 1 calc R .
C54 C 0.7339(8) 0.2530(8) 0.1616(8) 0.138(4) Uani 1 d . .
H54A H 0.7506(8) 0.1970(8) 0.1798(8) 0.165 Uiso 1 calc R .
H54B H 0.7940(8) 0.2724(8) 0.1585(8) 0.165 Uiso 1 calc R .
C55 C 0.6816(10) 0.2906(7) 0.2979(7) 0.141(4) Uani 1 d . .
H55A H 0.6335(10) 0.2636(7) 0.3281(7) 0.170 Uiso 1 calc R .
H55B H 0.7478(10) 0.2568(7) 0.3020(7) 0.170 Uiso 1 calc R .
C56 C 0.6720(10) 0.3602(9) 0.3333(7) 0.153(5) Uani 1 d . .
H56A H 0.7297(10) 0.3805(9) 0.3107(7) 0.184 Uiso 1 calc R .
H56B H 0.6773(10) 0.3474(9) 0.3888(7) 0.184 Uiso 1 calc R .
C57 C 0.5762(9) 0.4952(6) 0.3706(5) 0.093(3) Uani 1 d . .
C58 C 0.6571(8) 0.5227(8) 0.3848(6) 0.120(3) Uani 1 d . .
H58A H 0.7221(8) 0.4923(8) 0.3686(6) 0.144 Uiso 1 calc R .
C59 C 0.6407(13) 0.5961(9) 0.4235(7) 0.132(4) Uani 1 d . .
H59A H 0.6947(13) 0.6141(9) 0.4342(7) 0.159 Uiso 1 calc R .
C60 C 0.5428(14) 0.6422(8) 0.4461(6) 0.135(4) Uani 1 d . .
H60A H 0.5307(14) 0.6915(8) 0.4712(6) 0.162 Uiso 1 calc R .
C61 C 0.4677(9) 0.6144(7) 0.4310(6) 0.115(3) Uani 1 d . .
H61A H 0.4025(9) 0.6449(7) 0.4464(6) 0.138 Uiso 1 calc R .
C62 C 0.4825(8) 0.5406(6) 0.3926(5) 0.091(2) Uani 1 d . .
C63 C 0.3077(7) 0.5502(6) 0.4085(5) 0.101(3) Uani 1 d . .
H63A H 0.2897(7) 0.6053(6) 0.3882(5) 0.122 Uiso 1 calc R .
H63B H 0.3023(7) 0.5517(6) 0.4659(5) 0.122 Uiso 1 calc R .
C64 C 0.2386(8) 0.5013(6) 0.3859(6) 0.110(3) Uani 1 d . .
H64A H 0.2662(8) 0.4444(6) 0.3973(6) 0.131 Uiso 1 calc R .
H64B H 0.1738(8) 0.5177(6) 0.4194(6) 0.131 Uiso 1 calc R .
C65 C 0.1544(8) 0.5826(6) 0.2864(6) 0.117(3) Uani 1 d . .
H65A H 0.1834(8) 0.6284(6) 0.2878(6) 0.141 Uiso 1 calc R .
H65B H 0.0941(8) 0.5911(6) 0.3257(6) 0.141 Uiso 1 calc R .
C66 C 0.1286(9) 0.5784(7) 0.2078(9) 0.142(4) Uani 1 d . .
H66A H 0.0913(9) 0.5374(7) 0.2088(9) 0.171 Uiso 1 calc R .
H66B H 0.0853(9) 0.6300(7) 0.1951(9) 0.171 Uiso 1 calc R .
C67 C 0.1962(9) 0.5616(8) 0.0646(8) 0.145(4) Uani 1 d . .
H67A H 0.1369(9) 0.6041(8) 0.0584(8) 0.174 Uiso 1 calc R .
H67B H 0.2526(9) 0.5748(8) 0.0299(8) 0.174 Uiso 1 calc R .
C68 C 0.1836(11) 0.4881(11) 0.0409(8) 0.153(5) Uani 1 d . .
H68A H 0.1548(11) 0.4965(11) -0.0078(8) 0.183 Uiso 1 calc R .
H68B H 0.1379(11) 0.4681(11) 0.0816(8) 0.183 Uiso 1 calc R .
B1 B 0.2592(8) 0.7926(6) 0.2584(8) 0.119(3) Uani 1 d DU -1
F1 F 0.2499(9) 0.7464(6) 0.1994(5) 0.250(5) Uani 1 d DU -1
F2 F 0.3368(5) 0.8245(5) 0.2340(7) 0.232(4) Uani 1 d DU -1
F3 F 0.2791(7) 0.7367(5) 0.3155(5) 0.218(4) Uani 1 d DU -1
F4 F 0.1774(4) 0.8486(3) 0.2841(4) 0.151(2) Uani 1 d DU -1
B2 B 0.4124(9) 0.1993(8) 0.3802(7) 0.129(4) Uani 1 d DU -1
F5 F 0.5017(5) 0.1845(7) 0.3317(5) 0.225(4) Uani 1 d DU -1
F6 F 0.3613(9) 0.2764(5) 0.3654(5) 0.246(5) Uani 1 d DU -1
F7 F 0.3576(8) 0.1521(7) 0.3558(5) 0.239(4) Uani 1 d DU -1
F8 F 0.4168(5) 0.1866(5) 0.4566(4) 0.174(3) Uani 1 d DU -1
B3 B -0.0785(11) 0.4334(12) 0.1776(12) 0.135(6) Uani 0.50 d PDU -1
F9 F -0.0641(11) 0.4981(8) 0.1318(9) 0.176(5) Uani 0.50 d PDU -1
F10 F -0.1212(13) 0.4558(10) 0.2512(8) 0.185(6) Uani 0.50 d PDU -1
F11 F -0.1428(13) 0.4060(12) 0.1411(11) 0.181(6) Uani 0.50 d PDU -1
F12 F 0.0106(11) 0.3788(11) 0.1713(16) 0.226(10) Uani 0.50 d PDU -1
B3A B -0.0624(15) 0.4051(13) 0.1758(13) 0.172(8) Uani 0.50 d PDU -1
F9A F -0.0719(10) 0.3421(8) 0.2247(10) 0.187(6) Uani 0.50 d PDU -1
F10A F -0.0344(25) 0.3784(16) 0.1015(11) 0.299(12) Uani 0.50 d PDU -1
F11A F 0.0138(13) 0.4283(11) 0.1995(16) 0.212(9) Uani 0.50 d PDU -1
F12A F -0.1463(12) 0.4603(11) 0.1852(19) 0.255(11) Uani 0.50 d PDU -1
B4 B -0.0151(17) 0.1670(15) -0.0702(13) 0.322(11) Uani 1 d DU -1
F13 F -0.0907(14) 0.1292(15) -0.0714(16) 0.502(14) Uani 1 d DU -1
F14 F -0.0224(15) 0.2239(11) -0.1274(8) 0.366(8) Uani 1 d DU -1
F15 F -0.0354(13) 0.1939(16) 0.0051(8) 0.487(14) Uani 1 d DU -1
F16 F 0.0743(12) 0.1120(10) -0.0806(14) 0.431(11) Uani 1 d DU -1
O1W O 0.5307(14) 0.0056(7) 0.2780(11) 0.305(8) Uani 1 d . .
O2W O 0.5987(14) 0.0722(11) 0.1218(20) 0.446(18) Uani 1 d . .
O3W O -0.1549(20) 0.0486(12) 0.0653(13) 0.422(14) Uani 1 d . .

loop_
_atom_type_symbol
_atom_type_description
_atom_type_scat_dispersion_real
_atom_type_scat_dispersion_imag
_atom_type_scat_source
C C 0.0033 0.0016 'International Tables Vol C Tables 4.2.6.8 and 6.1.1.4'
H H 0.0000 0.0000 'International Tables Vol C Tables 4.2.6.8 and 6.1.1.4'
B B 0.0013 0.0007 'International Tables Vol C Tables 4.2.6.8 and 6.1.1.4'
N N 0.0061 0.0033 'International Tables Vol C Tables 4.2.6.8 and 6.1.1.4'
O O 0.0106 0.0060 'International Tables Vol C Tables 4.2.6.8 and 6.1.1.4'
F F 0.0171 0.0103 'International Tables Vol C Tables 4.2.6.8 and 6.1.1.4'

loop_
_geom_angle_atom_site_label_1
_geom_angle_atom_site_label_2
_geom_angle_atom_site_label_3
_geom_angle
C50 O1 C51 118.8(9)
C53 O2 C52 118.2(8)
C54 O3 C55 124.6(8)
C56 O4 C57 121.7(9)
C62 O5 C63 117.1(7)
C65 O6 C64 115.4(7)
C66 O7 C67 117.8(8)
C45 O8 C68 112.4(10)
C16 N1 C12 120.0(6)
C16 N1 C11 122.2(7)
C12 N1 C11 117.8(7)
C19 N2 C20 120.2(6)
C19 N2 C22 120.2(6)
C20 N2 C22 119.6(6)
C24 N3 C28 119.7(5)
C24 N3 C23 119.3(6)
C28 N3 C23 121.0(6)
C32 N4 C31 121.2(6)
C32 N4 C34 119.3(7)
C31 N4 C34 119.4(6)
C4 C1 C5 114.7(8)
C4 C1 C3 111.8(11)
C5 C1 C3 111.3(8)
C4 C1 C2 105.0(11)
C5 C1 C2 106.3(7)
C3 C1 C2 107.1(10)
C10 C5 C6 115.3(8)
C10 C5 C1 123.3(7)
C6 C5 C1 121.4(7)
C7 C6 C5 122.2(8)
C8 C7 C6 122.9(8)
C7 C8 C9 116.0(7)
C7 C8 C11 123.1(8)
C9 C8 C11 120.9(8)
C8 C9 C10 122.2(7)
C5 C10 C9 121.3(8)
C8 C11 N1 109.3(6)
N1 C12 C13 121.0(7)
C14 C13 C12 120.2(7)
C13 C14 C15 117.7(6)
C13 C14 C17 121.9(6)
C15 C14 C17 120.4(6)
C16 C15 C14 119.7(7)
N1 C16 C15 121.4(7)
C21 C17 C18 117.1(6)
C21 C17 C14 121.6(6)
C18 C17 C14 121.3(6)
C19 C18 C17 120.9(6)
N2 C19 C18 120.6(6)
N2 C20 C21 122.1(6)
C20 C21 C17 119.1(6)
N2 C22 C23 108.9(5)
N3 C23 C22 110.1(5)
N3 C24 C25 122.0(6)
C26 C25 C24 118.1(6)
C25 C26 C27 118.5(6)
C25 C26 C29 119.9(6)
C27 C26 C29 121.5(6)
C28 C27 C26 119.8(6)
N3 C28 C27 121.6(6)
C30 C29 C33 118.2(6)
C30 C29 C26 120.7(6)
C33 C29 C26 120.9(6)
C31 C30 C29 120.7(7)
N4 C31 C30 119.7(7)
N4 C32 C33 119.9(6)
C32 C33 C29 120.2(6)
C35 C34 N4 111.7(6)
C40 C35 C36 117.6(9)
C40 C35 C34 121.6(10)
C36 C35 C34 120.7(8)
C37 C36 C35 121.4(8)
C36 C37 C38 122.3(10)
C39 C38 C37 115.3(9)
C39 C38 C41 120.6(7)
C37 C38 C41 124.1(9)
C38 C39 C40 122.6(8)
C35 C40 C39 120.6(9)
C42 C41 C38 110.8(8)
C42 C41 C44 108.2(9)
C38 C41 C44 109.7(8)
C42 C41 C43 110.3(10)
C38 C41 C43 112.6(8)
C44 C41 C43 105.1(9)
O8 C45 C46 128.4(14)
O8 C45 C50 115.0(10)
C46 C45 C50 116.6(12)
C47 C46 C45 127.1(18)
C46 C47 C48 117.2(19)
C47 C48 C49 122.4(18)
C48 C49 C50 116.0(15)
C45 C50 C49 120.7(12)
C45 C50 O1 118.4(9)
C49 C50 O1 120.9(13)
O1 C51 C52 107.6(9)
O2 C52 C51 114.0(8)
O2 C53 C54 121.3(9)
O3 C54 C53 122.7(9)
C56 C55 O3 118.6(10)
C55 C56 O4 121.5(11)
C62 C57 C58 119.5(10)
C62 C57 O4 118.1(8)
C58 C57 O4 122.4(11)
C57 C58 C59 120.0(11)
C58 C59 C60 119.6(12)
C61 C60 C59 118.8(12)
C60 C61 C62 122.5(12)
C57 C62 O5 116.5(8)
C57 C62 C61 119.7(10)
O5 C62 C61 123.8(10)
O5 C63 C64 106.7(7)
O6 C64 C63 114.7(7)
O6 C65 C66 111.5(8)
O7 C66 C65 112.9(9)
C68 C67 O7 113.3(9)
C67 C68 O8 110.0(10)
F2 B1 F4 111.6(9)
F2 B1 F3 110.9(11)
F4 B1 F3 109.8(9)
F2 B1 F1 108.5(10)
F4 B1 F1 114.5(11)
F3 B1 F1 101.1(9)
F8 B2 F6 111.5(11)
F8 B2 F7 110.0(9)
F6 B2 F7 104.2(10)
F8 B2 F5 115.3(9)
F6 B2 F5 107.9(10)
F7 B2 F5 107.3(11)
B3A B3 F12A 130.6(45)
B3A B3 F10 112.8(42)
F12A B3 F10 62.9(20)
B3A B3 F12 35.8(32)
F12A B3 F12 166.1(24)
F10 B3 F12 115.4(18)
B3A B3 F9 132.5(39)
F12A B3 F9 86.0(21)
F10 B3 F9 111.0(16)
F12 B3 F9 106.8(14)
B3A B3 F11A 76.4(35)
F12A B3 F11A 145.7(28)
F10 B3 F11A 88.7(19)
F12 B3 F11A 43.4(11)
F9 B3 F11A 87.1(14)
B3A B3 F11 78.9(38)
F12A B3 F11 60.5(19)
F10 B3 F11 109.9(14)
F12 B3 F11 110.1(17)
F9 B3 F11 102.8(16)
F11A B3 F11 153.5(19)
B3A B3 F10A 50.1(35)
F12A B3 F10A 118.4(26)
F10 B3 F10A 160.5(19)
F12 B3 F10A 58.0(14)
F9 B3 F10A 88.4(15)
F11A B3 F10A 94.9(14)
F11 B3 F10A 61.4(15)
B3A B3 F9A 35.8(34)
F12A B3 F9A 105.7(19)
F10 B3 F9A 78.6(14)
F12 B3 F9A 61.2(12)
F9 B3 F9A 167.6(14)
F11A B3 F9A 85.4(13)
F11 B3 F9A 80.2(13)
F10A B3 F9A 82.5(13)
B3 F9 F12A 35.9(8)
B3 F9 B3A 11.9(10)
F12A F9 B3A 46.1(8)
F12A F10 B3 42.6(11)
F12A F10 B3A 53.3(10)
B3 F10 B3A 16.3(11)
F12A F11 B3A 60.6(13)
F12A F11 B3 42.1(10)
B3A F11 B3 20.4(12)
F12A F11 F10A 106.4(16)
B3A F11 F10A 55.1(11)
B3 F11 F10A 66.8(13)
F11A F12 B3A 84.7(18)
F11A F12 B3 70.2(15)
B3A F12 B3 16.4(17)
F11A F12 F10A 126.3(21)
B3A F12 F10A 63.4(17)
B3 F12 F10A 69.5(14)
F11A F12 F9A 106.5(24)
B3A F12 F9A 57.5(16)
B3 F12 F9A 70.6(11)
F10A F12 F9A 91.9(15)
B3 B3A F12 127.8(46)
B3 B3A F12A 33.1(30)
F12 B3A F12A 160.6(26)
B3 B3A F11A 83.4(39)
F12 B3A F11A 48.0(16)
F12A B3A F11A 113.5(19)
B3 B3A F9A 132.2(43)
F12 B3A F9A 83.7(17)
F12A B3A F9A 109.2(18)
F11A B3A F9A 102.7(13)
B3 B3A F10A 113.8(42)
F12 B3A F10A 74.7(22)
F12A B3A F10A 112.9(17)
F11A B3A F10A 109.5(19)
F9A B3A F10A 108.6(19)
B3 B3A F11 80.7(34)
F12 B3A F11 141.1(28)
F12A B3A F11 54.4(13)
F11A B3A F11 161.3(19)
F9A B3A F11 95.2(17)
F10A B3A F11 68.8(16)
B3 B3A F10 51.0(35)
F12 B3A F10 121.2(23)
F12A B3A F10 49.4(13)
F11A B3A F10 80.2(16)
F9A B3A F10 82.9(15)
F10A B3A F10 162.1(17)
F11 B3A F10 97.1(15)
B3 B3A F9 35.6(31)
F12 B3A F9 102.9(21)
F12A B3A F9 61.8(14)
F11A B3A F9 74.8(14)
F9A B3A F9 167.1(19)
F10A B3A F9 84.0(16)
F11 B3A F9 86.6(12)
F10 B3A F9 84.2(13)
B3A F9A F12 38.8(9)
B3A F9A B3 12.1(11)
F12 F9A B3 48.3(7)
B3A F10A F11 56.1(13)
B3A F10A F12 41.9(11)
F11 F10A F12 97.1(14)
B3A F10A B3 16.0(11)
F11 F10A B3 51.8(9)
F12 F10A B3 52.5(11)
F12 F11A B3A 47.2(12)
F12 F11A B3 66.3(14)
B3A F11A B3 20.2(12)
B3 F12A F11 77.4(19)
B3 F12A F10 74.5(19)
F11 F12A F10 128.8(19)
B3 F12A B3A 16.3(17)
F11 F12A B3A 65.0(14)
F10 F12A B3A 77.3(14)
B3 F12A F9 58.1(17)
F11 F12A F9 97.4(20)
F10 F12A F9 102.6(18)
B3A F12A F9 72.1(14)
F16 B4 F15 109.1(17)
F16 B4 F14 112.7(19)
F15 B4 F14 116.1(20)
F16 B4 F13 109.7(19)
F15 B4 F13 101.7(18)
F14 B4 F13 106.9(17)

loop_
_geom_bond_atom_site_label_1
_geom_bond_atom_site_label_2
_geom_bond_distance
O1 C50 1.388(12)
O1 C51 1.467(12)
O2 C53 1.373(12)
O2 C52 1.449(11)
O3 C54 1.285(12)
O3 C55 1.414(11)
O4 C56 1.386(12)
O4 C57 1.379(11)
O5 C62 1.380(11)
O5 C63 1.404(10)
O6 C65 1.438(11)
O6 C64 1.405(11)
O7 C66 1.413(13)
O7 C67 1.475(14)
O8 C45 1.323(11)
O8 C68 1.421(15)
N1 C16 1.325(9)
N1 C12 1.351(10)
N1 C11 1.511(9)
N2 C19 1.316(8)
N2 C20 1.327(8)
N2 C22 1.508(8)
N3 C24 1.321(8)
N3 C28 1.330(8)
N3 C23 1.478(8)
N4 C32 1.337(9)
N4 C31 1.334(10)
N4 C34 1.506(9)
C1 C4 1.431(14)
C1 C5 1.511(11)
C1 C3 1.505(14)
C1 C2 1.66(2)
C5 C10 1.371(11)
C5 C6 1.397(11)
C6 C7 1.345(11)
C7 C8 1.361(11)
C8 C9 1.365(11)
C8 C11 1.514(11)
C9 C10 1.390(11)
C12 C13 1.377(9)
C13 C14 1.375(9)
C14 C15 1.397(9)
C14 C17 1.494(8)
C15 C16 1.381(10)
C17 C21 1.383(8)
C17 C18 1.385(9)
C18 C19 1.374(9)
C20 C21 1.379(9)
C22 C23 1.505(9)
C24 C25 1.391(9)
C25 C26 1.384(9)
C26 C27 1.380(9)
C26 C29 1.510(8)
C27 C28 1.361(9)
C29 C30 1.358(9)
C29 C33 1.380(9)
C30 C31 1.380(10)
C32 C33 1.371(9)
C34 C35 1.496(12)
C35 C40 1.374(11)
C35 C36 1.397(13)
C36 C37 1.361(14)
C37 C38 1.403(12)
C38 C39 1.391(12)
C38 C41 1.544(13)
C39 C40 1.391(12)
C41 C42 1.506(14)
C41 C44 1.529(13)
C41 C43 1.562(14)
C45 C46 1.39(2)
C45 C50 1.398(14)
C46 C47 1.30(3)
C47 C48 1.41(3)
C48 C49 1.42(2)
C49 C50 1.450(14)
C51 C52 1.446(14)
C53 C54 1.332(14)
C55 C56 1.33(2)
C57 C62 1.345(12)
C57 C58 1.389(14)
C58 C59 1.40(2)
C59 C60 1.40(2)
C60 C61 1.32(2)
C61 C62 1.406(13)
C63 C64 1.531(13)
C65 C66 1.455(14)
C67 C68 1.40(2)
B1 F2 1.329(11)
B1 F4 1.318(11)
B1 F3 1.336(12)
B1 F1 1.357(13)
B2 F8 1.319(11)
B2 F6 1.362(13)
B2 F7 1.364(13)
B2 F5 1.350(12)
B3 B3A 0.48(3)
B3 F12A 0.93(2)
B3 F10 1.33(2)
B3 F12 1.35(2)
B3 F9 1.35(2)
B3 F11A 1.38(2)
B3 F11 1.36(2)
B3 F10A 1.59(3)
B3 F9A 1.70(2)
F9 F12A 1.59(3)
F9 B3A 1.71(2)
F10 F12A 1.23(3)
F10 B3A 1.58(3)
F11 F12A 1.21(3)
F11 B3A 1.35(2)
F11 F10A 1.52(3)
F12 F11A 1.01(3)
F12 B3A 1.00(2)
F12 F10A 1.44(3)
F12 F9A 1.58(3)
B3A F12A 1.30(2)
B3A F11A 1.35(2)
B3A F9A 1.34(2)
B3A F10A 1.33(2)
B4 F16 1.35(2)
B4 F15 1.35(2)
B4 F14 1.33(2)
B4 F13 1.37(2)
